data_7061265
loop_
_publ_author_name
'Celed\'on, Salvador'
'Hamon, Paul'
'Artigas, Vania'
'Fuentealba, Mauricio'
'Kahlal, Samia'
'Carrillo, David'
'Saillard, Jean-Yves'
'Hamon, Jean-Ren\'e'
'Manzur, Carolina'

_publ_section_title
;
 Ferrocene functionalized enantiomerically pure Schiff bases and their
 Zn(ii) and Pd(ii) complexes: a spectroscopic, crystallographic,
 electrochemical and computational investigation
;
_journal_issue 8
_journal_name_full 'New Journal of Chemistry'
_journal_page_first 3948
_journal_page_last 3960
_journal_paper_doi 10.1039/D1NJ06106B
_journal_volume 46
_journal_year 2022
_chemical_absolute_configuration ad
_chemical_formula_moiety 'C20 H26 Fe N2 O'
_chemical_formula_sum 'C20 H26 Fe N2 O'
_chemical_formula_weight 366.28
_space_group_crystal_system orthorhombic
_space_group_IT_number 19
_space_group_name_Hall 'P 2ac 2ab'
_space_group_name_H-M_alt 'P 21 21 21'
_atom_sites_solution_hydrogens mixed
_atom_sites_solution_primary direct
_audit_creation_date 2017-06-25
_audit_creation_method
;
Olex2 1.2
(compiled 2017.02.23 svn.r3390 for OlexSys, GUI svn.r5320)
;
_audit_update_record
;
2022-01-27 deposited with the CCDC.	2022-02-02 downloaded from the CCDC.
;
_cell_angle_alpha 90
_cell_angle_beta 90
_cell_angle_gamma 90
_cell_formula_units_Z 4
_cell_length_a 7.5430(4)
_cell_length_b 8.7848(5)
_cell_length_c 27.6566(16)
_cell_measurement_reflns_used 7341
_cell_measurement_temperature 296(2)
_cell_measurement_theta_max 25.81
_cell_measurement_theta_min 2.43
_cell_volume 1832.63(18)
_computing_cell_refinement 'SAINT v8.27A (Bruker, 2012)'
_computing_data_collection 'Apex3 v2017.3-0 (Bruker, 2016)'
_computing_data_reduction 'SAINT v8.27A (Bruker, 2012)'
_computing_molecular_graphics 'Olex2 (Dolomanov et al., 2009)'
_computing_publication_material 'Olex2 (Dolomanov et al., 2009)'
_computing_structure_refinement 'XL (Sheldrick, 2008)'
_computing_structure_solution 'SIR2004 (Burla et al., 2007)'
_diffrn_ambient_temperature 296.15
_diffrn_measured_fraction_theta_full 1.000
_diffrn_measured_fraction_theta_max 1.000
_diffrn_measurement_device_type 'Bruker APEX-II CCD'
_diffrn_measurement_method '\f and \w scans'
_diffrn_radiation_monochromator graphite
_diffrn_radiation_type MoK\a
_diffrn_radiation_wavelength 0.71073
_diffrn_reflns_av_R_equivalents 0.0503
_diffrn_reflns_av_unetI/netI 0.0333
_diffrn_reflns_Laue_measured_fraction_full 1.000
_diffrn_reflns_Laue_measured_fraction_max 1.000
_diffrn_reflns_limit_h_max 9
_diffrn_reflns_limit_h_min -9
_diffrn_reflns_limit_k_max 10
_diffrn_reflns_limit_k_min -10
_diffrn_reflns_limit_l_max 34
_diffrn_reflns_limit_l_min -34
_diffrn_reflns_number 25642
_diffrn_reflns_point_group_measured_fraction_full 0.999
_diffrn_reflns_point_group_measured_fraction_max 0.999
_diffrn_reflns_theta_full 26.000
_diffrn_reflns_theta_max 26.404
_diffrn_reflns_theta_min 2.433
_diffrn_standards_number 0
_exptl_absorpt_coefficient_mu 0.831
_exptl_absorpt_correction_T_max 0.9366
_exptl_absorpt_correction_T_min 0.8484
_exptl_absorpt_correction_type numerical
_exptl_absorpt_process_details
'SADABS-2012/1 (Bruker,2012) was used for absorption correction. wR2(int) was 0.0636 before and 0.0596 after correction. The Ratio of minimum to maximum transmission is 0.9058. The \l/2 correction factor is 0.0015.'
_exptl_crystal_colour 'clear light orange'
_exptl_crystal_colour_lustre clear
_exptl_crystal_colour_modifier light
_exptl_crystal_colour_primary orange
_exptl_crystal_density_diffrn 1.328
_exptl_crystal_description block
_exptl_crystal_F_000 776
_exptl_crystal_size_max 0.202
_exptl_crystal_size_mid 0.166
_exptl_crystal_size_min 0.137
_refine_diff_density_max 0.276
_refine_diff_density_min -0.176
_refine_diff_density_rms 0.045
_refine_ls_abs_structure_details
;
 Flack x determined using 1065 quotients [(I+)-(I-)]/[(I+)+(I-)]
 (Parsons, Flack and Wagner, Acta Cryst. B69 (2013) 249-259).
;
_refine_ls_abs_structure_Flack 0.009(9)
_refine_ls_extinction_method none
_refine_ls_goodness_of_fit_ref 1.062
_refine_ls_hydrogen_treatment mixed
_refine_ls_matrix_type full
_refine_ls_number_parameters 224
_refine_ls_number_reflns 3758
_refine_ls_number_restraints 0
_refine_ls_restrained_S_all 1.062
_refine_ls_R_factor_all 0.0553
_refine_ls_R_factor_gt 0.0360
_refine_ls_shift/su_max 0.000
_refine_ls_shift/su_mean 0.000
_refine_ls_structure_factor_coef Fsqd
_refine_ls_weighting_details 'w=1/[\s^2^(Fo^2^)+(0.0324P)^2^+0.3850P] where P=(Fo^2^+2Fc^2^)/3'
_refine_ls_weighting_scheme calc
_refine_ls_wR_factor_gt 0.0706
_refine_ls_wR_factor_ref 0.0768
_reflns_Friedel_coverage 0.721
_reflns_Friedel_fraction_full 0.999
_reflns_Friedel_fraction_max 0.997
_reflns_number_gt 3024
_reflns_number_total 3758
_reflns_threshold_expression 'I > 2\s(I)'
_cod_data_source_file d1nj06106b3.cif
_cod_data_source_block test2
_cod_depositor_comments 'Adding full bibliography for 7061265--7061266.cif.'
_cod_database_code 7061265
_shelx_shelxl_version_number 2014/7
_shelx_space_group_comment
;
The symmetry employed for this shelxl refinement is uniquely defined
by the following loop, which should always be used as a source of
symmetry information in preference to the above space-group names.
They are only intended as comments.
;
_shelx_estimated_absorpt_t_max 0.895
_shelx_estimated_absorpt_t_min 0.850
_olex2_refinement_description
;
1. Fixed Uiso
 At 1.2 times of:
  All C(H) groups, All C(H,H) groups, All N(H) groups, All N(H,H) groups
 At 1.5 times of:
  All C(H,H,H) groups
2.a Ternary CH refined with riding coordinates:
 C15(H15), C16(H16)
2.b Secondary CH2 refined with riding coordinates:
 C17(H17A,H17B), C18(H18A,H18B), C19(H19A,H19B), C20(H20A,H20B)
2.c Aromatic/amide H refined with riding coordinates:
 N1(H1), C1(H1A), C2(H2), C3(H3), C4(H4), C5(H5), C6(H6), C7(H7), C8(H8),
 C9(H9), C12(H12)
2.d Idealised Me refined as rotating group:
 C14(H14A,H14B,H14C)
;
_olex2_submission_special_instructions 'No special instructions were received'

loop_
_space_group_symop_operation_xyz
'x, y, z'
'-x+1/2, -y, z+1/2'
'x+1/2, -y+1/2, -z'
'-x, y+1/2, -z+1/2'

loop_
_atom_site_label
_atom_site_type_symbol
_atom_site_fract_x
_atom_site_fract_y
_atom_site_fract_z
_atom_site_U_iso_or_equiv
_atom_site_adp_type
_atom_site_occupancy
_atom_site_site_symmetry_order
_atom_site_calc_flag
_atom_site_refinement_flags_posn
_atom_site_refinement_flags_adp
_atom_site_refinement_flags_occupancy
_atom_site_disorder_assembly
_atom_site_disorder_group
Fe1 Fe 0.60247(6) 0.49307(6) 0.44195(2) 0.03975(14) Uani 1 1 d . . . . .
O1 O 0.9042(4) 0.5116(3) 0.33150(8) 0.0634(7) Uani 1 1 d . . . . .
N1 N 0.8246(5) 0.6266(4) 0.24532(10) 0.0523(9) Uani 1 1 d . . . . .
H1 H 0.8835 0.5632 0.2627 0.063 Uiso 1 1 calc R . . . .
N2 N 1.1821(7) 0.6821(6) 0.20634(18) 0.0816(14) Uani 1 1 d . . . . .
H2A H 1.151(8) 0.765(6) 0.1941(19) 0.098 Uiso 1 1 d R . . . .
H2B H 1.166(8) 0.686(7) 0.2359(19) 0.098 Uiso 1 1 d R . . . .
C1 C 0.3620(7) 0.4453(7) 0.4134(2) 0.097(2) Uani 1 1 d . . . . .
H1A H 0.2965 0.5088 0.3933 0.116 Uiso 1 1 calc R . . . .
C2 C 0.3552(6) 0.4389(6) 0.4650(2) 0.0824(16) Uani 1 1 d . . . . .
H2 H 0.2848 0.4987 0.4850 0.099 Uiso 1 1 calc R . . . .
C3 C 0.4730(6) 0.3273(5) 0.47949(17) 0.0639(12) Uani 1 1 d . . . . .
H3 H 0.4951 0.2988 0.5113 0.077 Uiso 1 1 calc R . . . .
C4 C 0.5525(6) 0.2651(5) 0.43908(18) 0.0652(12) Uani 1 1 d . . . . .
H4 H 0.6364 0.1875 0.4393 0.078 Uiso 1 1 calc R . . . .
C5 C 0.4884(7) 0.3354(7) 0.39909(18) 0.0786(16) Uani 1 1 d . . . . .
H5 H 0.5222 0.3147 0.3674 0.094 Uiso 1 1 calc R . . . .
C6 C 0.6659(6) 0.7142(4) 0.42893(13) 0.0498(10) Uani 1 1 d . . . . .
H6 H 0.5902 0.7881 0.4165 0.060 Uiso 1 1 calc R . . . .
C7 C 0.6914(6) 0.6800(5) 0.47855(13) 0.0533(11) Uani 1 1 d . . . . .
H7 H 0.6356 0.7278 0.5044 0.064 Uiso 1 1 calc R . . . .
C8 C 0.8149(5) 0.5618(5) 0.48186(13) 0.0515(10) Uani 1 1 d . . . . .
H8 H 0.8548 0.5168 0.5103 0.062 Uiso 1 1 calc R . . . .
C9 C 0.8686(4) 0.5226(4) 0.43447(11) 0.0432(8) Uani 1 1 d . . . . .
H9 H 0.9508 0.4479 0.4264 0.052 Uiso 1 1 calc R . . . .
C10 C 0.7759(5) 0.6162(4) 0.40156(12) 0.0404(8) Uani 1 1 d . . . . .
C11 C 0.7950(5) 0.6052(4) 0.34783(12) 0.0434(9) Uani 1 1 d . . . . .
C12 C 0.6964(5) 0.7063(4) 0.31864(12) 0.0458(9) Uani 1 1 d . . . . .
H12 H 0.6144 0.7697 0.3337 0.055 Uiso 1 1 calc R . . . .
C13 C 0.7145(5) 0.7167(4) 0.26906(13) 0.0444(9) Uani 1 1 d . . . . .
C14 C 0.6135(6) 0.8346(5) 0.24115(14) 0.0670(12) Uani 1 1 d . . . . .
H14A H 0.6940 0.8917 0.2213 0.101 Uiso 1 1 calc GR . . . .
H14B H 0.5547 0.9020 0.2633 0.101 Uiso 1 1 calc GR . . . .
H14C H 0.5270 0.7854 0.2210 0.101 Uiso 1 1 calc GR . . . .
C15 C 0.8594(5) 0.6206(4) 0.19315(11) 0.0444(9) Uani 1 1 d . . . . .
H15 H 0.8397 0.7220 0.1795 0.053 Uiso 1 1 calc R . . . .
C16 C 1.0533(5) 0.5771(4) 0.18552(13) 0.0494(9) Uani 1 1 d . . . . .
H16 H 1.0719 0.4774 0.2006 0.059 Uiso 1 1 calc R . . . .
C17 C 1.0907(6) 0.5603(5) 0.13151(15) 0.0644(12) Uani 1 1 d . . . . .
H17A H 1.0800 0.6592 0.1162 0.077 Uiso 1 1 calc R . . . .
H17B H 1.2117 0.5256 0.1271 0.077 Uiso 1 1 calc R . . . .
C18 C 0.9675(7) 0.4508(5) 0.10707(14) 0.0694(14) Uani 1 1 d . . . . .
H18A H 0.9874 0.3493 0.1197 0.083 Uiso 1 1 calc R . . . .
H18B H 0.9928 0.4489 0.0727 0.083 Uiso 1 1 calc R . . . .
C19 C 0.7764(5) 0.4943(7) 0.11476(13) 0.0675(11) Uani 1 1 d . . . . .
H19A H 0.7001 0.4176 0.1005 0.081 Uiso 1 1 calc R . . . .
H19B H 0.7526 0.5905 0.0988 0.081 Uiso 1 1 calc R . . . .
C20 C 0.7355(5) 0.5088(6) 0.16834(12) 0.0588(9) Uani 1 1 d . . . . .
H20A H 0.7467 0.4097 0.1835 0.071 Uiso 1 1 calc R . . . .
H20B H 0.6140 0.5427 0.1724 0.071 Uiso 1 1 calc R . . . .

loop_
_atom_site_aniso_label
_atom_site_aniso_U_11
_atom_site_aniso_U_22
_atom_site_aniso_U_33
_atom_site_aniso_U_23
_atom_site_aniso_U_13
_atom_site_aniso_U_12
Fe1 0.0377(2) 0.0490(3) 0.0325(2) 0.0016(3) 0.0030(2) -0.0081(3)
O1 0.0883(18) 0.0629(15) 0.0390(12) 0.0067(14) 0.0147(12) 0.024(2)
N1 0.072(2) 0.0559(19) 0.0293(16) 0.0071(14) 0.0066(16) 0.0180(18)
N2 0.072(3) 0.079(3) 0.094(3) 0.003(3) -0.012(3) -0.010(3)
C1 0.051(3) 0.107(5) 0.131(5) 0.050(4) -0.043(3) -0.034(3)
C2 0.045(3) 0.084(4) 0.119(5) -0.001(3) 0.032(3) -0.014(2)
C3 0.068(3) 0.061(3) 0.062(3) 0.004(2) 0.018(2) -0.023(2)
C4 0.067(3) 0.055(2) 0.073(3) -0.011(3) 0.012(3) -0.019(2)
C5 0.073(3) 0.108(4) 0.055(3) -0.011(3) -0.006(3) -0.048(3)
C6 0.066(3) 0.043(2) 0.040(2) 0.0037(16) 0.0026(19) -0.0059(19)
C7 0.074(3) 0.055(2) 0.0306(19) -0.0068(17) 0.005(2) -0.014(2)
C8 0.052(2) 0.068(3) 0.0339(19) 0.0020(18) -0.0086(18) -0.014(2)
C9 0.0358(16) 0.056(2) 0.0375(17) -0.0008(18) -0.0019(13) -0.0078(18)
C10 0.044(2) 0.042(2) 0.0354(18) 0.0009(16) 0.0069(16) -0.0080(17)
C11 0.050(2) 0.045(2) 0.0351(19) -0.0002(16) 0.0073(17) -0.0092(18)
C12 0.049(2) 0.055(2) 0.0328(19) -0.0050(17) 0.0045(17) 0.0027(19)
C13 0.048(2) 0.048(2) 0.038(2) -0.0041(17) -0.0019(18) 0.0014(18)
C14 0.077(3) 0.087(3) 0.037(2) -0.006(2) -0.002(2) 0.032(3)
C15 0.055(2) 0.050(2) 0.0283(18) 0.0072(15) 0.0073(16) 0.0104(19)
C16 0.051(2) 0.047(2) 0.050(2) 0.0069(18) 0.0032(18) 0.0021(18)
C17 0.062(3) 0.076(3) 0.055(2) 0.017(2) 0.021(2) 0.022(2)
C18 0.091(3) 0.081(3) 0.037(2) -0.004(2) 0.006(2) 0.031(3)
C19 0.077(3) 0.081(3) 0.045(2) -0.012(3) -0.0104(18) 0.015(3)
C20 0.056(2) 0.073(3) 0.048(2) 0.004(3) 0.0045(16) 0.004(3)

loop_
_atom_type_symbol
_atom_type_description
_atom_type_scat_dispersion_real
_atom_type_scat_dispersion_imag
_atom_type_scat_source
C C 0.0033 0.0016 'International Tables Vol C Tables 4.2.6.8 and 6.1.1.4'
H H 0.0000 0.0000 'International Tables Vol C Tables 4.2.6.8 and 6.1.1.4'
Fe Fe 0.3463 0.8444 'International Tables Vol C Tables 4.2.6.8 and 6.1.1.4'
N N 0.0061 0.0033 'International Tables Vol C Tables 4.2.6.8 and 6.1.1.4'
O O 0.0106 0.0060 'International Tables Vol C Tables 4.2.6.8 and 6.1.1.4'

loop_
_geom_angle_atom_site_label_1
_geom_angle_atom_site_label_2
_geom_angle_atom_site_label_3
_geom_angle
_geom_angle_site_symmetry_1
_geom_angle_site_symmetry_3
_geom_angle_publ_flag
C1 Fe1 C2 41.3(2) . . ?
C1 Fe1 C3 67.7(2) . . ?
C1 Fe1 C4 67.4(2) . . ?
C1 Fe1 C6 109.9(2) . . ?
C1 Fe1 C7 130.9(2) . . ?
C1 Fe1 C8 168.1(2) . . ?
C1 Fe1 C9 150.6(2) . . ?
C1 Fe1 C10 118.2(2) . . ?
C2 Fe1 C3 39.77(19) . . ?
C2 Fe1 C4 67.2(2) . . ?
C2 Fe1 C6 119.8(2) . . ?
C2 Fe1 C7 109.6(2) . . ?
C2 Fe1 C8 128.5(2) . . ?
C2 Fe1 C9 165.8(2) . . ?
C2 Fe1 C10 152.8(2) . . ?
C3 Fe1 C4 39.61(17) . . ?
C3 Fe1 C7 118.64(17) . . ?
C4 Fe1 C7 150.40(18) . . ?
C5 Fe1 C1 41.0(2) . . ?
C5 Fe1 C2 68.3(2) . . ?
C5 Fe1 C3 66.67(19) . . ?
C5 Fe1 C4 39.06(19) . . ?
C5 Fe1 C6 130.8(2) . . ?
C5 Fe1 C7 169.8(2) . . ?
C5 Fe1 C8 149.1(2) . . ?
C5 Fe1 C9 116.67(19) . . ?
C5 Fe1 C10 108.50(18) . . ?
C6 Fe1 C3 152.37(17) . . ?
C6 Fe1 C4 167.17(17) . . ?
C6 Fe1 C7 40.72(15) . . ?
C6 Fe1 C8 68.14(16) . . ?
C6 Fe1 C9 68.16(17) . . ?
C8 Fe1 C3 108.22(18) . . ?
C8 Fe1 C4 117.21(18) . . ?
C8 Fe1 C7 40.09(17) . . ?
C9 Fe1 C3 128.00(18) . . ?
C9 Fe1 C4 107.66(17) . . ?
C9 Fe1 C7 67.92(16) . . ?
C9 Fe1 C8 40.66(13) . . ?
C10 Fe1 C3 165.71(18) . . ?
C10 Fe1 C4 128.33(17) . . ?
C10 Fe1 C6 40.75(15) . . ?
C10 Fe1 C7 68.48(15) . . ?
C10 Fe1 C8 68.52(14) . . ?
C10 Fe1 C9 40.64(14) . . ?
C13 N1 H1 115.7 . . ?
C13 N1 C15 128.5(3) . . ?
C15 N1 H1 115.7 . . ?
H2A N2 H2B 109(6) . . ?
C16 N2 H2A 102(4) . . ?
C16 N2 H2B 108(4) . . ?
Fe1 C1 H1A 125.8 . . ?
C2 C1 Fe1 69.5(3) . . ?
C2 C1 H1A 127.0 . . ?
C5 C1 Fe1 69.3(3) . . ?
C5 C1 H1A 127.0 . . ?
C5 C1 C2 106.1(5) . . ?
Fe1 C2 H2 125.5 . . ?
C1 C2 Fe1 69.2(3) . . ?
C1 C2 H2 126.4 . . ?
C3 C2 Fe1 70.5(3) . . ?
C3 C2 C1 107.1(5) . . ?
C3 C2 H2 126.4 . . ?
Fe1 C3 H3 126.1 . . ?
C2 C3 Fe1 69.7(3) . . ?
C2 C3 H3 125.5 . . ?
C4 C3 Fe1 70.3(2) . . ?
C4 C3 C2 109.0(5) . . ?
C4 C3 H3 125.5 . . ?
Fe1 C4 H4 126.4 . . ?
C3 C4 Fe1 70.1(2) . . ?
C3 C4 H4 125.5 . . ?
C5 C4 Fe1 69.5(3) . . ?
C5 C4 C3 108.9(5) . . ?
C5 C4 H4 125.5 . . ?
Fe1 C5 H5 124.8 . . ?
C1 C5 Fe1 69.8(3) . . ?
C1 C5 H5 125.5 . . ?
C4 C5 Fe1 71.4(3) . . ?
C4 C5 C1 108.9(5) . . ?
C4 C5 H5 125.5 . . ?
Fe1 C6 H6 126.0 . . ?
C7 C6 Fe1 70.0(2) . . ?
C7 C6 H6 126.0 . . ?
C10 C6 Fe1 69.6(2) . . ?
C10 C6 H6 126.0 . . ?
C10 C6 C7 108.0(4) . . ?
Fe1 C7 H7 126.6 . . ?
C6 C7 Fe1 69.3(2) . . ?
C6 C7 H7 125.9 . . ?
C8 C7 Fe1 69.8(2) . . ?
C8 C7 C6 108.1(4) . . ?
C8 C7 H7 125.9 . . ?
Fe1 C8 H8 125.9 . . ?
C7 C8 Fe1 70.2(2) . . ?
C7 C8 H8 125.9 . . ?
C7 C8 C9 108.1(3) . . ?
C9 C8 Fe1 69.56(19) . . ?
C9 C8 H8 125.9 . . ?
Fe1 C9 H9 126.3 . . ?
C8 C9 Fe1 69.8(2) . . ?
C8 C9 H9 125.9 . . ?
C10 C9 Fe1 69.6(2) . . ?
C10 C9 C8 108.3(3) . . ?
C10 C9 H9 125.9 . . ?
C6 C10 Fe1 69.7(2) . . ?
C6 C10 C11 128.8(3) . . ?
C9 C10 Fe1 69.77(19) . . ?
C9 C10 C6 107.4(3) . . ?
C9 C10 C11 123.7(3) . . ?
C11 C10 Fe1 125.0(3) . . ?
O1 C11 C10 117.7(3) . . ?
O1 C11 C12 123.7(3) . . ?
C12 C11 C10 118.4(3) . . ?
C11 C12 H12 118.1 . . ?
C13 C12 C11 123.8(3) . . ?
C13 C12 H12 118.1 . . ?
N1 C13 C12 121.1(3) . . ?
N1 C13 C14 118.5(3) . . ?
C12 C13 C14 120.4(3) . . ?
C13 C14 H14A 109.5 . . ?
C13 C14 H14B 109.5 . . ?
C13 C14 H14C 109.5 . . ?
H14A C14 H14B 109.5 . . ?
H14A C14 H14C 109.5 . . ?
H14B C14 H14C 109.5 . . ?
N1 C15 H15 108.6 . . ?
N1 C15 C16 108.5(3) . . ?
N1 C15 C20 110.9(3) . . ?
C16 C15 H15 108.6 . . ?
C20 C15 H15 108.6 . . ?
C20 C15 C16 111.4(3) . . ?
N2 C16 C15 115.2(3) . . ?
N2 C16 H16 107.6 . . ?
N2 C16 C17 108.9(4) . . ?
C15 C16 H16 107.6 . . ?
C15 C16 C17 109.7(3) . . ?
C17 C16 H16 107.6 . . ?
C16 C17 H17A 109.0 . . ?
C16 C17 H17B 109.0 . . ?
H17A C17 H17B 107.8 . . ?
C18 C17 C16 112.9(4) . . ?
C18 C17 H17A 109.0 . . ?
C18 C17 H17B 109.0 . . ?
C17 C18 H18A 109.3 . . ?
C17 C18 H18B 109.3 . . ?
C17 C18 C19 111.5(4) . . ?
H18A C18 H18B 108.0 . . ?
C19 C18 H18A 109.3 . . ?
C19 C18 H18B 109.3 . . ?
C18 C19 H19A 109.5 . . ?
C18 C19 H19B 109.5 . . ?
C18 C19 C20 110.7(3) . . ?
H19A C19 H19B 108.1 . . ?
C20 C19 H19A 109.5 . . ?
C20 C19 H19B 109.5 . . ?
C15 C20 H20A 109.3 . . ?
C15 C20 H20B 109.3 . . ?
C19 C20 C15 111.7(4) . . ?
C19 C20 H20A 109.3 . . ?
C19 C20 H20B 109.3 . . ?
H20A C20 H20B 107.9 . . ?

loop_
_geom_bond_atom_site_label_1
_geom_bond_atom_site_label_2
_geom_bond_distance
_geom_bond_site_symmetry_2
_geom_bond_publ_flag
Fe1 C1 2.023(4) . ?
Fe1 C2 2.027(4) . ?
Fe1 C3 2.038(4) . ?
Fe1 C4 2.040(4) . ?
Fe1 C5 2.016(4) . ?
Fe1 C6 2.033(4) . ?
Fe1 C7 2.042(4) . ?
Fe1 C8 2.037(4) . ?
Fe1 C9 2.034(3) . ?
Fe1 C10 2.032(3) . ?
O1 C11 1.248(4) . ?
N1 H1 0.8600 . ?
N1 C13 1.321(5) . ?
N1 C15 1.468(4) . ?
N2 H2A 0.84(5) . ?
N2 H2B 0.83(5) . ?
N2 C16 1.458(6) . ?
C1 H1A 0.9300 . ?
C1 C2 1.429(8) . ?
C1 C5 1.413(7) . ?
C2 H2 0.9300 . ?
C2 C3 1.383(6) . ?
C3 H3 0.9300 . ?
C3 C4 1.381(6) . ?
C4 H4 0.9300 . ?
C4 C5 1.356(7) . ?
C5 H5 0.9300 . ?
C6 H6 0.9300 . ?
C6 C7 1.418(5) . ?
C6 C10 1.415(5) . ?
C7 H7 0.9300 . ?
C7 C8 1.398(6) . ?
C8 H8 0.9300 . ?
C8 C9 1.414(5) . ?
C9 H9 0.9300 . ?
C9 C10 1.412(5) . ?
C10 C11 1.496(5) . ?
C11 C12 1.412(5) . ?
C12 H12 0.9300 . ?
C12 C13 1.381(5) . ?
C13 C14 1.500(5) . ?
C14 H14A 0.9600 . ?
C14 H14B 0.9600 . ?
C14 H14C 0.9600 . ?
C15 H15 0.9800 . ?
C15 C16 1.526(5) . ?
C15 C20 1.520(6) . ?
C16 H16 0.9800 . ?
C16 C17 1.527(5) . ?
C17 H17A 0.9700 . ?
C17 H17B 0.9700 . ?
C17 C18 1.499(6) . ?
C18 H18A 0.9700 . ?
C18 H18B 0.9700 . ?
C18 C19 1.506(6) . ?
C19 H19A 0.9700 . ?
C19 H19B 0.9700 . ?
C19 C20 1.519(5) . ?
C20 H20A 0.9700 . ?
C20 H20B 0.9700 . ?

loop_
_geom_hbond_atom_site_label_D
_geom_hbond_atom_site_label_H
_geom_hbond_atom_site_label_A
_geom_hbond_distance_DH
_geom_hbond_distance_HA
_geom_hbond_distance_DA
_geom_hbond_angle_DHA
_geom_hbond_site_symmetry_A
N1 H1 O1 0.86 1.96 2.658(4) 137.2 .

loop_
_geom_torsion_atom_site_label_1
_geom_torsion_atom_site_label_2
_geom_torsion_atom_site_label_3
_geom_torsion_atom_site_label_4
_geom_torsion
_geom_torsion_site_symmetry_1
_geom_torsion_site_symmetry_2
_geom_torsion_site_symmetry_3
_geom_torsion_site_symmetry_4
_geom_torsion_publ_flag
Fe1 C1 C2 C3 -60.6(3) . . . . ?
Fe1 C1 C5 C4 61.0(3) . . . . ?
Fe1 C2 C3 C4 -59.5(3) . . . . ?
Fe1 C3 C4 C5 -58.8(3) . . . . ?
Fe1 C4 C5 C1 -60.0(3) . . . . ?
Fe1 C6 C7 C8 59.1(3) . . . . ?
Fe1 C6 C10 C9 -59.8(2) . . . . ?
Fe1 C6 C10 C11 119.1(4) . . . . ?
Fe1 C7 C8 C9 59.4(3) . . . . ?
Fe1 C8 C9 C10 59.1(2) . . . . ?
Fe1 C9 C10 C6 59.7(3) . . . . ?
Fe1 C9 C10 C11 -119.3(3) . . . . ?
Fe1 C10 C11 O1 -90.5(4) . . . . ?
Fe1 C10 C11 C12 92.9(4) . . . . ?
O1 C11 C12 C13 -2.5(6) . . . . ?
N1 C15 C16 N2 -60.2(4) . . . . ?
N1 C15 C16 C17 176.5(3) . . . . ?
N1 C15 C20 C19 -176.8(4) . . . . ?
N2 C16 C17 C18 178.5(4) . . . . ?
C1 C2 C3 Fe1 59.7(3) . . . . ?
C1 C2 C3 C4 0.2(5) . . . . ?
C2 C1 C5 Fe1 -60.1(3) . . . . ?
C2 C1 C5 C4 0.9(5) . . . . ?
C2 C3 C4 Fe1 59.2(3) . . . . ?
C2 C3 C4 C5 0.3(5) . . . . ?
C3 C4 C5 Fe1 59.2(3) . . . . ?
C3 C4 C5 C1 -0.8(5) . . . . ?
C5 C1 C2 Fe1 59.9(3) . . . . ?
C5 C1 C2 C3 -0.7(5) . . . . ?
C6 C7 C8 Fe1 -58.9(3) . . . . ?
C6 C7 C8 C9 0.6(4) . . . . ?
C6 C10 C11 O1 178.4(4) . . . . ?
C6 C10 C11 C12 1.8(6) . . . . ?
C7 C6 C10 Fe1 59.7(3) . . . . ?
C7 C6 C10 C9 -0.1(4) . . . . ?
C7 C6 C10 C11 178.8(4) . . . . ?
C7 C8 C9 Fe1 -59.8(3) . . . . ?
C7 C8 C9 C10 -0.7(4) . . . . ?
C8 C9 C10 Fe1 -59.3(2) . . . . ?
C8 C9 C10 C6 0.5(4) . . . . ?
C8 C9 C10 C11 -178.5(3) . . . . ?
C9 C10 C11 O1 -2.8(5) . . . . ?
C9 C10 C11 C12 -179.4(3) . . . . ?
C10 C6 C7 Fe1 -59.4(3) . . . . ?
C10 C6 C7 C8 -0.3(5) . . . . ?
C10 C11 C12 C13 173.9(4) . . . . ?
C11 C12 C13 N1 2.1(6) . . . . ?
C11 C12 C13 C14 -175.8(4) . . . . ?
C13 N1 C15 C16 147.1(4) . . . . ?
C13 N1 C15 C20 -90.2(5) . . . . ?
C15 N1 C13 C12 179.4(4) . . . . ?
C15 N1 C13 C14 -2.6(6) . . . . ?
C15 C16 C17 C18 -54.6(4) . . . . ?
C16 C15 C20 C19 -55.9(5) . . . . ?
C16 C17 C18 C19 55.8(5) . . . . ?
C17 C18 C19 C20 -55.2(6) . . . . ?
C18 C19 C20 C15 55.6(6) . . . . ?
C20 C15 C16 N2 177.4(4) . . . . ?
C20 C15 C16 C17 54.1(4) . . . . ?
